data_1513407
loop_
_publ_author_name
'Palysaeva, Nadezhda V.'
'Kumpan, Katerina P.'
'Struchkova, Marina I.'
'Dalinger, Igor L.'
'Kormanov, Aleksandr V.'
'Aleksandrova, Nataly S.'
'Chernyshev, Victor M.'
'Pyreu, Dmitrii F.'
'Suponitsky, Kyrill Yu'
'Sheremetev, Aleksei B.'

_publ_section_title
;
 A Direct Approach to a
 6-Hetarylamino[1,2,4]triazolo[4,3-b][1,2,4,5]tetrazine Library.
;
_journal_issue 2
_journal_name_full 'Organic letters'
_journal_page_first 406
_journal_page_last 409
_journal_paper_doi 10.1021/ol403308h
_journal_volume 16
_journal_year 2014
_chemical_formula_moiety 'C5 H4 N10 O, 3(H2 O)'
_chemical_formula_sum 'C5 H10 N10 O4'
_chemical_formula_weight 274.23
_chemical_name_systematic
; 
 ? 
;
_space_group_IT_number 14
_symmetry_cell_setting monoclinic
_symmetry_space_group_name_Hall '-P 2ybc'
_symmetry_space_group_name_H-M 'P 1 21/c 1'
_atom_sites_solution_hydrogens difmap
_atom_sites_solution_primary direct
_atom_sites_solution_secondary difmap
_audit_creation_method SHELXL-97
_cell_angle_alpha 90.00
_cell_angle_beta 95.924(4)
_cell_angle_gamma 90.00
_cell_formula_units_Z 4
_cell_length_a 8.1516(14)
_cell_length_b 7.1045(12)
_cell_length_c 19.453(3)
_cell_measurement_reflns_used 691
_cell_measurement_temperature 100(2)
_cell_measurement_theta_max 19.81
_cell_measurement_theta_min 2.51
_cell_volume 1120.6(3)
_computing_cell_refinement 'SAINT (Bruker, 2009)'
_computing_data_collection 'APEX (Bruker, 2009)'
_computing_data_reduction 'SAINT (Bruker, 2009)'
_computing_molecular_graphics 'SHELXTL (Sheldrick, 2008)'
_computing_publication_material 'SHELXTL (Sheldrick, 2008) and PLATON (Spek, 2009)'
_computing_structure_refinement 'SHELXTL (Sheldrick, 2008)'
_computing_structure_solution 'SHELXTL (Sheldrick, 2008)'
_diffrn_ambient_temperature 100(2)
_diffrn_measured_fraction_theta_full 1.000
_diffrn_measured_fraction_theta_max 1.000
_diffrn_measurement_device_type 'Bruker APEX-II CCD'
_diffrn_measurement_method '\f and \w scans'
_diffrn_radiation_monochromator graphite
_diffrn_radiation_source 'sealed tube'
_diffrn_radiation_type MoK\a
_diffrn_radiation_wavelength 0.71073
_diffrn_reflns_av_R_equivalents 0.1223
_diffrn_reflns_av_sigmaI/netI 0.1000
_diffrn_reflns_limit_h_max 10
_diffrn_reflns_limit_h_min -10
_diffrn_reflns_limit_k_max 9
_diffrn_reflns_limit_k_min -9
_diffrn_reflns_limit_l_max 25
_diffrn_reflns_limit_l_min -25
_diffrn_reflns_number 12050
_diffrn_reflns_theta_full 28.00
_diffrn_reflns_theta_max 28.00
_diffrn_reflns_theta_min 2.11
_diffrn_standards_decay_% 0
_diffrn_standards_number 0
_exptl_absorpt_coefficient_mu 0.139
_exptl_absorpt_correction_type none
_exptl_crystal_colour red
_exptl_crystal_density_diffrn 1.625
_exptl_crystal_density_method 'not measured'
_exptl_crystal_description needle
_exptl_crystal_F_000 568
_exptl_crystal_size_max 0.18
_exptl_crystal_size_mid 0.03
_exptl_crystal_size_min 0.03
_refine_diff_density_max 0.319
_refine_diff_density_min -0.253
_refine_diff_density_rms 0.062
_refine_ls_extinction_method none
_refine_ls_goodness_of_fit_ref 0.977
_refine_ls_hydrogen_treatment refall
_refine_ls_matrix_type full
_refine_ls_number_parameters 212
_refine_ls_number_reflns 2718
_refine_ls_number_restraints 0
_refine_ls_restrained_S_all 0.977
_refine_ls_R_factor_all 0.1318
_refine_ls_R_factor_gt 0.0522
_refine_ls_shift/su_max 0.000
_refine_ls_shift/su_mean 0.000
_refine_ls_structure_factor_coef Fsqd
_refine_ls_weighting_details 'calc w=1/[\s^2^(Fo^2^)+(0.0381P)^2^] where P=(Fo^2^+2Fc^2^)/3'
_refine_ls_weighting_scheme calc
_refine_ls_wR_factor_gt 0.0847
_refine_ls_wR_factor_ref 0.1077
_reflns_number_gt 1425
_reflns_number_total 2718
_reflns_threshold_expression I>2\s(I)
_cod_data_source_file ol403308h_si_001.cif
_cod_data_source_block sh176
_cod_depositor_comments
;
The following automatic conversions were performed:

'_symmetry_cell_setting' value 'Monoclinic' changed to 'monoclinic'
according to
/usr/data/users/saulius/automatic-downloads/current/ACS/lib/dictionaries/cif_core.dic
dictionary named 'cif_core.dic' version 2.4.2 from 2011-04-26.

Automatic conversion script
Id: cif_fix_values 2281 2013-09-26 08:29:07Z andrius 
;
_cod_original_sg_symbol_H-M 'P 21/c  '
_cod_database_code 1513407

loop_
_symmetry_equiv_pos_as_xyz
'x, y, z'
'-x, y+1/2, -z+1/2'
'-x, -y, -z'
'x, -y-1/2, z-1/2'

loop_
_atom_site_label
_atom_site_type_symbol
_atom_site_fract_x
_atom_site_fract_y
_atom_site_fract_z
_atom_site_U_iso_or_equiv
_atom_site_adp_type
_atom_site_occupancy
_atom_site_symmetry_multiplicity
_atom_site_calc_flag
O1 O 0.7865(2) 0.1230(2) 0.47651(10) 0.0247(5) Uani 1 1 d
N1 N -0.1078(2) 0.1262(3) 0.31790(12) 0.0230(6) Uani 1 1 d
N2 N -0.0749(3) -0.0607(3) 0.33039(12) 0.0231(5) Uani 1 1 d
N3 N 0.1425(2) 0.0948(3) 0.37111(11) 0.0179(5) Uani 1 1 d
N4 N 0.2964(2) 0.1479(3) 0.39891(11) 0.0186(5) Uani 1 1 d
N5 N 0.1953(3) 0.4640(3) 0.36936(11) 0.0216(5) Uani 1 1 d
N6 N 0.0519(3) 0.4070(3) 0.34365(11) 0.0217(5) Uani 1 1 d
N7 N 0.4596(3) 0.4146(3) 0.41529(12) 0.0209(5) Uani 1 1 d
N8 N 0.6224(3) 0.1456(3) 0.45093(11) 0.0216(5) Uani 1 1 d
N9 N 0.8684(3) 0.2976(3) 0.48065(12) 0.0240(6) Uani 1 1 d
N10 N 0.7857(3) 0.6087(3) 0.45487(13) 0.0251(6) Uani 1 1 d
C1 C 0.0265(3) 0.2163(4) 0.34298(14) 0.0187(6) Uani 1 1 d
C2 C 0.0752(3) -0.0770(4) 0.36224(14) 0.0198(6) Uani 1 1 d
C3 C 0.3141(3) 0.3300(4) 0.39404(13) 0.0191(6) Uani 1 1 d
C4 C 0.6041(3) 0.3250(4) 0.43964(13) 0.0182(6) Uani 1 1 d
C5 C 0.7575(3) 0.4215(3) 0.45769(13) 0.0189(6) Uani 1 1 d
H2 H 0.128(3) -0.191(4) 0.3770(13) 0.020(7) Uiso 1 1 d
H7 H 0.467(3) 0.534(4) 0.4105(13) 0.019(7) Uiso 1 1 d
H10 H 0.713(3) 0.680(4) 0.4315(15) 0.034(9) Uiso 1 1 d
H11 H 0.896(3) 0.652(4) 0.4680(14) 0.032(8) Uiso 1 1 d
O1W O 0.6942(3) 0.7067(3) 0.25282(11) 0.0265(5) Uani 1 1 d
H1W1 H 0.767(4) 0.770(5) 0.2829(18) 0.058(11) Uiso 1 1 d
H1W2 H 0.602(5) 0.767(5) 0.2534(19) 0.066(13) Uiso 1 1 d
O2W O 0.4886(2) 0.7897(3) 0.39133(13) 0.0262(5) Uani 1 1 d
H2W1 H 0.459(4) 0.808(4) 0.3490(18) 0.047(11) Uiso 1 1 d
H2W2 H 0.491(5) 0.900(6) 0.414(2) 0.080(14) Uiso 1 1 d
O3W O 0.3736(2) 0.8367(3) 0.25412(11) 0.0302(5) Uani 1 1 d
H3W1 H 0.348(4) 0.948(5) 0.2469(18) 0.063(13) Uiso 1 1 d
H3W2 H 0.286(5) 0.771(6) 0.231(2) 0.096(16) Uiso 1 1 d

loop_
_atom_site_aniso_label
_atom_site_aniso_U_11
_atom_site_aniso_U_22
_atom_site_aniso_U_33
_atom_site_aniso_U_23
_atom_site_aniso_U_13
_atom_site_aniso_U_12
O1 0.0198(10) 0.0201(10) 0.0323(12) 0.0045(8) -0.0058(9) -0.0012(8)
N1 0.0200(12) 0.0190(12) 0.0294(14) 0.0015(10) -0.0007(11) -0.0006(10)
N2 0.0212(13) 0.0192(13) 0.0288(14) -0.0010(10) 0.0015(11) -0.0015(10)
N3 0.0149(11) 0.0166(12) 0.0216(13) -0.0011(9) -0.0014(10) -0.0010(9)
N4 0.0155(11) 0.0184(12) 0.0211(13) -0.0005(10) -0.0018(10) -0.0025(9)
N5 0.0213(13) 0.0171(12) 0.0257(14) -0.0006(10) -0.0010(11) 0.0008(10)
N6 0.0209(12) 0.0207(13) 0.0232(13) -0.0001(10) 0.0009(10) 0.0008(10)
N7 0.0189(12) 0.0126(12) 0.0303(14) -0.0006(10) -0.0022(10) -0.0020(10)
N8 0.0181(12) 0.0215(13) 0.0240(13) 0.0018(10) -0.0040(10) 0.0010(10)
N9 0.0235(13) 0.0198(12) 0.0279(13) -0.0017(10) -0.0008(11) -0.0075(10)
N10 0.0204(14) 0.0177(13) 0.0359(16) 0.0030(11) -0.0032(12) -0.0050(11)
C1 0.0153(14) 0.0178(14) 0.0225(15) 0.0011(12) -0.0001(12) 0.0005(11)
C2 0.0200(15) 0.0153(14) 0.0232(16) 0.0042(12) -0.0016(12) -0.0028(12)
C3 0.0238(15) 0.0167(14) 0.0163(14) -0.0002(11) -0.0001(12) 0.0002(11)
C4 0.0204(14) 0.0194(14) 0.0145(14) -0.0026(11) 0.0009(11) 0.0005(12)
C5 0.0198(14) 0.0195(15) 0.0170(15) -0.0005(12) -0.0004(12) -0.0024(12)
O1W 0.0218(12) 0.0250(11) 0.0317(12) -0.0072(9) -0.0027(10) -0.0030(9)
O2W 0.0318(12) 0.0152(11) 0.0303(14) -0.0020(10) -0.0029(11) 0.0003(9)
O3W 0.0249(12) 0.0194(12) 0.0442(14) 0.0003(10) -0.0069(10) 0.0003(10)

loop_
_atom_type_symbol
_atom_type_description
_atom_type_scat_dispersion_real
_atom_type_scat_dispersion_imag
_atom_type_scat_source
C C 0.0033 0.0016 'International Tables Vol C Tables 4.2.6.8 and 6.1.1.4'
H H 0.0000 0.0000 'International Tables Vol C Tables 4.2.6.8 and 6.1.1.4'
N N 0.0061 0.0033 'International Tables Vol C Tables 4.2.6.8 and 6.1.1.4'
O O 0.0106 0.0060 'International Tables Vol C Tables 4.2.6.8 and 6.1.1.4'

loop_
_geom_angle_atom_site_label_1
_geom_angle_atom_site_label_2
_geom_angle_atom_site_label_3
_geom_angle
N8 O1 N9 110.61(17)
C1 N1 N2 105.4(2)
C2 N2 N1 108.9(2)
C2 N3 C1 105.6(2)
C2 N3 N4 130.4(2)
C1 N3 N4 123.9(2)
C3 N4 N3 110.4(2)
N6 N5 C3 119.0(2)
N5 N6 C1 116.4(2)
C3 N7 C4 126.1(2)
C3 N7 H7 118.5(17)
C4 N7 H7 115.1(17)
C4 N8 O1 105.3(2)
C5 N9 O1 105.50(19)
C5 N10 H10 118.9(19)
C5 N10 H11 117.5(16)
H10 N10 H11 121(3)
N1 C1 N3 111.0(2)
N1 C1 N6 127.1(2)
N3 C1 N6 121.9(2)
N2 C2 N3 109.1(2)
N2 C2 H2 125.9(15)
N3 C2 H2 125.0(15)
N4 C3 N7 121.1(2)
N4 C3 N5 128.2(2)
N7 C3 N5 110.7(2)
N8 C4 N7 126.1(2)
N8 C4 C5 110.2(2)
N7 C4 C5 123.7(2)
N9 C5 N10 124.2(2)
N9 C5 C4 108.4(2)
N10 C5 C4 127.4(2)
H1W1 O1W H1W2 105(3)
H2W1 O2W H2W2 110(3)
H3W1 O3W H3W2 103(3)

loop_
_geom_bond_atom_site_label_1
_geom_bond_atom_site_label_2
_geom_bond_distance
O1 N8 1.388(3)
O1 N9 1.407(3)
N1 C1 1.318(3)
N1 N2 1.372(3)
N2 C2 1.318(3)
N3 C2 1.342(3)
N3 C1 1.354(3)
N3 N4 1.367(3)
N4 C3 1.306(3)
N5 N6 1.288(3)
N5 C3 1.406(3)
N6 C1 1.370(3)
N7 C3 1.356(3)
N7 C4 1.379(3)
N7 H7 0.86(3)
N8 C4 1.299(3)
N9 C5 1.307(3)
N10 C5 1.351(3)
N10 H10 0.87(3)
N10 H11 0.96(3)
C2 H2 0.94(2)
C4 C5 1.437(3)
O1W H1W1 0.91(4)
O1W H1W2 0.87(4)
O2W H2W1 0.84(3)
O2W H2W2 0.90(4)
O3W H3W1 0.82(4)
O3W H3W2 0.93(4)

loop_
_geom_hbond_atom_site_label_D
_geom_hbond_atom_site_label_H
_geom_hbond_atom_site_label_A
_geom_hbond_site_symmetry_A
_geom_hbond_distance_DH
_geom_hbond_distance_HA
_geom_hbond_distance_DA
_geom_hbond_angle_DHA
O1W H1W1 N2 1_665 0.91(3) 1.93(3) 2.822(3) 168(3)
O1W H1W2 O3W 1_555 0.87(4) 1.93(4) 2.774(3) 165(4)
O2W H2W1 O3W 1_555 0.84(3) 1.92(3) 2.757(3) 175(3)
O2W H2W2 N4 1_565 0.90(4) 2.37(4) 3.000(3) 127(3)
O2W H2W2 N8 1_565 0.90(4) 2.12(4) 2.944(3) 150(4)
O3W H3W1 O1W 2_655 0.82(4) 1.88(4) 2.687(3) 170(3)
O3W H3W2 N1 2_555 0.93(4) 1.95(4) 2.875(3) 178(5)
N7 H7 O2W 1_555 0.86(3) 1.87(3) 2.720(3) 174(2)
N10 H10 O2W 1_555 0.87(3) 2.07(3) 2.903(3) 161(2)
N10 H11 N9 3_766 0.96(3) 2.10(3) 3.039(3) 165(2)

loop_
_geom_torsion_atom_site_label_1
_geom_torsion_atom_site_label_2
_geom_torsion_atom_site_label_3
_geom_torsion_atom_site_label_4
_geom_torsion
C1 N1 N2 C2 0.2(3)
C2 N3 N4 C3 176.4(3)
C1 N3 N4 C3 -0.2(3)
C3 N5 N6 C1 0.4(3)
N9 O1 N8 C4 0.2(3)
N8 O1 N9 C5 -0.5(3)
N2 N1 C1 N3 -0.4(3)
N2 N1 C1 N6 -178.9(3)
C2 N3 C1 N1 0.3(3)
N4 N3 C1 N1 177.7(2)
C2 N3 C1 N6 178.9(2)
N4 N3 C1 N6 -3.7(4)
N5 N6 C1 N1 -178.2(2)
N5 N6 C1 N3 3.4(4)
N1 N2 C2 N3 0.0(3)
C1 N3 C2 N2 -0.2(3)
N4 N3 C2 N2 -177.3(2)
N3 N4 C3 N7 -176.9(2)
N3 N4 C3 N5 4.5(4)
C4 N7 C3 N4 4.1(4)
C4 N7 C3 N5 -177.1(2)
N6 N5 C3 N4 -4.9(4)
N6 N5 C3 N7 176.4(2)
O1 N8 C4 N7 -178.6(2)
O1 N8 C4 C5 0.2(3)
C3 N7 C4 N8 -5.2(5)
C3 N7 C4 C5 176.2(3)
O1 N9 C5 N10 178.2(2)
O1 N9 C5 C4 0.6(3)
N8 C4 C5 N9 -0.6(3)
N7 C4 C5 N9 178.2(2)
N8 C4 C5 N10 -178.0(3)
N7 C4 C5 N10 0.7(4)
